data_1525786
loop_
_publ_author_name
'Choi, E.Y.'
'Kim, Y.'
'Seff, K.'
'Han, Y.W.'

_publ_section_title
;
 Structure of a cyclopropane sorption complex of dehydrated fully
 Mn(2+)-exchanged zeolite X
;
_journal_name_full 'Microporous and Mesoporous Materials'
_journal_page_first 247
_journal_page_last 255
_journal_volume 40
_journal_year 2000
_chemical_formula_sum 'C93.39 H186.78 Al92 Mn46.6 O384 Si100'
_chemical_name_systematic 'Mn46.6 (Al92 Si100 O384) (C3 H6)31.13'
_space_group_IT_number 203
_symmetry_space_group_name_Hall '-F 2uv 2vw 3'
_symmetry_space_group_name_H-M 'F d -3 :2'
_cell_angle_alpha 90
_cell_angle_beta 90
_cell_angle_gamma 90
_cell_formula_units_Z 1
_cell_length_a 24.69
_cell_length_b 24.69
_cell_length_c 24.69
_cell_volume 15050.928
_citation_journal_id_ASTM MIMMFJ
_cod_data_source_file Choi_MIMMFJ_2000_256.cif
_cod_data_source_block C93.39H186.78Al92Mn46.6O384Si100
_cod_original_cell_volume 15050.93
_cod_database_code 1525786

loop_
_symmetry_equiv_pos_as_xyz
x,y,z
-x+1/4,-y+1/4,z
x,-y+1/4,-z+1/4
-x+1/4,y,-z+1/4
z,x,y
-z+1/4,-x+1/4,y
z,-x+1/4,-y+1/4
-z+1/4,x,-y+1/4
y,z,x
y,-z+1/4,-x+1/4
-y+1/4,z,-x+1/4
-y+1/4,-z+1/4,x
-x,-y,-z
x-1/4,y-1/4,-z
-x,y-1/4,z-1/4
x-1/4,-y,z-1/4
-z,-x,-y
z-1/4,x-1/4,-y
-z,x-1/4,y-1/4
z-1/4,-x,y-1/4
-y,-z,-x
-y,z-1/4,x-1/4
y-1/4,-z,x-1/4
y-1/4,z-1/4,-x
x,y+1/2,z+1/2
-x+1/4,-y+3/4,z+1/2
x,-y+3/4,-z+3/4
-x+1/4,y+1/2,-z+3/4
z,x+1/2,y+1/2
-z+1/4,-x+3/4,y+1/2
z,-x+3/4,-y+3/4
-z+1/4,x+1/2,-y+3/4
y,z+1/2,x+1/2
y,-z+3/4,-x+3/4
-y+1/4,z+1/2,-x+3/4
-y+1/4,-z+3/4,x+1/2
-x,-y+1/2,-z+1/2
x-1/4,y+1/4,-z+1/2
-x,y+1/4,z+1/4
x-1/4,-y+1/2,z+1/4
-z,-x+1/2,-y+1/2
z-1/4,x+1/4,-y+1/2
-z,x+1/4,y+1/4
z-1/4,-x+1/2,y+1/4
-y,-z+1/2,-x+1/2
-y,z+1/4,x+1/4
y-1/4,-z+1/2,x+1/4
y-1/4,z+1/4,-x+1/2
x+1/2,y,z+1/2
-x+3/4,-y+1/4,z+1/2
x+1/2,-y+1/4,-z+3/4
-x+3/4,y,-z+3/4
z+1/2,x,y+1/2
-z+3/4,-x+1/4,y+1/2
z+1/2,-x+1/4,-y+3/4
-z+3/4,x,-y+3/4
y+1/2,z,x+1/2
y+1/2,-z+1/4,-x+3/4
-y+3/4,z,-x+3/4
-y+3/4,-z+1/4,x+1/2
-x+1/2,-y,-z+1/2
x+1/4,y-1/4,-z+1/2
-x+1/2,y-1/4,z+1/4
x+1/4,-y,z+1/4
-z+1/2,-x,-y+1/2
z+1/4,x-1/4,-y+1/2
-z+1/2,x-1/4,y+1/4
z+1/4,-x,y+1/4
-y+1/2,-z,-x+1/2
-y+1/2,z-1/4,x+1/4
y+1/4,-z,x+1/4
y+1/4,z-1/4,-x+1/2
x+1/2,y+1/2,z
-x+3/4,-y+3/4,z
x+1/2,-y+3/4,-z+1/4
-x+3/4,y+1/2,-z+1/4
z+1/2,x+1/2,y
-z+3/4,-x+3/4,y
z+1/2,-x+3/4,-y+1/4
-z+3/4,x+1/2,-y+1/4
y+1/2,z+1/2,x
y+1/2,-z+3/4,-x+1/4
-y+3/4,z+1/2,-x+1/4
-y+3/4,-z+3/4,x
-x+1/2,-y+1/2,-z
x+1/4,y+1/4,-z
-x+1/2,y+1/4,z-1/4
x+1/4,-y+1/2,z-1/4
-z+1/2,-x+1/2,-y
z+1/4,x+1/4,-y
-z+1/2,x+1/4,y-1/4
z+1/4,-x+1/2,y-1/4
-y+1/2,-z+1/2,-x
-y+1/2,z+1/4,x-1/4
y+1/4,-z+1/2,x-1/4
y+1/4,z+1/4,-x

loop_
_atom_site_label
_atom_site_type_symbol
_atom_site_fract_x
_atom_site_fract_y
_atom_site_fract_z
_atom_site_occupancy
_atom_site_U_iso_or_equiv
C1 C 0.2941 0.2744 0.3143 0.973 0.0
Si1 Si+4 -0.0529 0.122 0.0347 1 0.0
H2 H 0.2735 0.2364 0.3116 0.973 0.0
Al1 Al+3 -0.0538 0.0365 0.1213 0.9583 0.0
H1 H 0.3144 0.2772 0.3525 0.973 0.0
Mn1 Mn+2 0 0 0 0.9625 0.0
O3 O-2 -0.0321 0.0627 0.0604 1 0.0
O4 O-2 -0.0639 0.0831 0.1687 1 0.0
O2 O-2 -0.0026 -0.0024 0.1479 1 0.0
O1 O-2 0.8899 0.001 0.1071 1 0.0
Mn2 Mn+2 0.2272 0.2272 0.2272 0.975 0.0
Si2 Si+4 -0.0538 0.0365 0.1213 0.0417 0.0
